data_2243283
loop_
_publ_author_name
'Shaibah, Mohammed A. E.'
'Yathirajan, Hemmige S.'
Asma
'Manju, Nagaraja'
'Kalluraya, Balakrishna'
'Rathore, Ravindranath S.'
'Glidewell, Christopher'

_publ_section_title
;
 Conversion of diarylchalcones into 4,5-dihydropyrazole-1-carbothioamides:
 molecular and supramolecular structures of two precursors and three
 products
;
_journal_coeditor_code ZL2770
_journal_issue 3
_journal_name_full 'Acta Crystallographica Section E'
_journal_page_first 360
_journal_page_last 365
_journal_paper_doi 10.1107/S2056989020001735
_journal_volume 76
_journal_year 2020
_chemical_formula_iupac 'C19 H16 Cl N3 O S'
_chemical_formula_moiety 'C19 H16 Cl N3 O S'
_chemical_formula_sum 'C19 H16 Cl N3 O S'
_chemical_formula_weight 369.86
_chemical_name_systematic
(<i>RS</i>)-3-(4-Chlorophenyl)-5-[4-(prop-2-ynyloxy)phenyl]-4,5-dihydropyrazole-1-carbothioamide
_space_group_crystal_system monoclinic
_space_group_IT_number 14
_space_group_name_Hall '-P 2yn'
_space_group_name_H-M_alt 'P 1 21/n 1'
_atom_sites_solution_hydrogens mixed
_atom_sites_solution_primary difmap
_audit_creation_method SHELXL-2014
_cell_angle_alpha 90
_cell_angle_beta 110.573(2)
_cell_angle_gamma 90
_cell_formula_units_Z 4
_cell_length_a 15.0182(9)
_cell_length_b 6.0579(3)
_cell_length_c 20.8286(12)
_cell_measurement_reflns_used 4932
_cell_measurement_temperature 298(2)
_cell_measurement_theta_max 29.506
_cell_measurement_theta_min 2.916
_cell_volume 1774.11(17)
_computing_cell_refinement
;
APEX2/SAINT (Bruker, 2012)
;
_computing_data_collection
;
APEX2 (Bruker, 2012)
;
_computing_data_reduction
;
SAINT/XPREP (Bruker, 2012)
;
_computing_molecular_graphics
;
PLATON (Spek, 2020)
;
_computing_publication_material
;
SHELXL2014 (Sheldrick, 2015b) and PLATON (Spek, 2020)
;
_computing_structure_refinement
;
SHELXL2014 (Sheldrick, 2015b)
;
_computing_structure_solution
;
<i>SHELXT2014/5</i> (Sheldrick, 2015a)
;
_diffrn_ambient_temperature 298(2)
_diffrn_measured_fraction_theta_full 0.998
_diffrn_measured_fraction_theta_max 0.998
_diffrn_measurement_device_type 'Bruker APEXII'
_diffrn_measurement_method '\f and \w scans'
_diffrn_radiation_monochromator graphite
_diffrn_radiation_type MoK\a
_diffrn_radiation_wavelength 0.71073
_diffrn_reflns_av_R_equivalents 0.0642
_diffrn_reflns_av_unetI/netI 0.0419
_diffrn_reflns_limit_h_max 18
_diffrn_reflns_limit_h_min -18
_diffrn_reflns_limit_k_max 7
_diffrn_reflns_limit_k_min -7
_diffrn_reflns_limit_l_max 25
_diffrn_reflns_limit_l_min -25
_diffrn_reflns_number 25833
_diffrn_reflns_theta_full 25.242
_diffrn_reflns_theta_max 25.550
_diffrn_reflns_theta_min 3.522
_diffrn_source 'fine focussealed tube'
_diffrn_standards_decay_% 0
_diffrn_standards_interval_count 0
_diffrn_standards_interval_time 0
_diffrn_standards_number 0
_exptl_absorpt_coefficient_mu 0.345
_exptl_absorpt_correction_T_max 0.966
_exptl_absorpt_correction_T_min 0.870
_exptl_absorpt_correction_type multi-scan
_exptl_absorpt_process_details
;
(SADABS; Bruker, 2012)
;
_exptl_crystal_colour colourless
_exptl_crystal_density_diffrn 1.385
_exptl_crystal_description needle
_exptl_crystal_F_000 768
_exptl_crystal_size_max 0.200
_exptl_crystal_size_mid 0.150
_exptl_crystal_size_min 0.100
_refine_diff_density_max 0.193
_refine_diff_density_min -0.282
_refine_ls_extinction_method none
_refine_ls_goodness_of_fit_ref 1.241
_refine_ls_hydrogen_treatment mixed
_refine_ls_matrix_type full
_refine_ls_number_parameters 232
_refine_ls_number_reflns 3326
_refine_ls_number_restraints 0
_refine_ls_restrained_S_all 1.241
_refine_ls_R_factor_all 0.1025
_refine_ls_R_factor_gt 0.0749
_refine_ls_shift/su_max 0.000
_refine_ls_shift/su_mean 0.000
_refine_ls_structure_factor_coef Fsqd
_refine_ls_weighting_details 'w=1/[\s^2^(Fo^2^)+(0.0304P)^2^+1.7629P] where P=(Fo^2^+2Fc^2^)/3'
_refine_ls_weighting_scheme calc
_refine_ls_wR_factor_gt 0.1245
_refine_ls_wR_factor_ref 0.1334
_reflns_number_gt 2571
_reflns_number_total 3326
_reflns_threshold_expression 'I > 2\s(I)'
_cod_data_source_file zl2770sup1.cif
_cod_data_source_block IV
_cod_original_sg_symbol_H-M 'P 21/n'
_cod_database_code 2243283
_shelx_space_group_comment
;
The symmetry employed for this shelxl refinement is uniquely defined
by the following loop, which should always be used as a source of
symmetry information in preference to the above space-group names.
They are only intended as comments.
;
_shelx_estimated_absorpt_t_min 0.934
_shelx_estimated_absorpt_t_max 0.966
_shelxl_version_number 2.014

loop_
_space_group_symop_operation_xyz
'x, y, z'
'-x+1/2, y+1/2, -z+1/2'
'-x, -y, -z'
'x-1/2, -y-1/2, z-1/2'

loop_
_atom_site_type_symbol
_atom_site_label
_atom_site_fract_x
_atom_site_fract_y
_atom_site_fract_z
_atom_site_U_iso_or_equiv
_atom_site_adp_type
_atom_site_calc_flag
_atom_site_occupancy
_atom_site_disorder_assembly
_atom_site_disorder_group
N N1 0.5173(2) 0.7308(4) 0.34225(14) 0.0412(7) Uani d 1 . .
N N2 0.45647(18) 0.5533(4) 0.31707(14) 0.0410(7) Uani d 1 . .
C C3 0.4545(2) 0.5106(6) 0.25593(17) 0.0409(8) Uani d 1 . .
C C4 0.5122(2) 0.6700(6) 0.23130(17) 0.0458(9) Uani d 1 . .
H H4A 0.4717 0.7751 0.1990 0.055 Uiso calc 1 . .
H H4 0.5513 0.5935 0.2100 0.055 Uiso calc 1 . .
C C5 0.5734(2) 0.7840(6) 0.29827(17) 0.0427(8) Uani d 1 . .
H H5 0.5753 0.9439 0.2916 0.051 Uiso calc 1 . .
C C11 0.5230(2) 0.8250(6) 0.40229(17) 0.0402(8) Uani d 1 . .
S S11 0.59292(7) 1.04457(15) 0.43338(5) 0.0499(3) Uani d 1 . .
N N11 0.4696(3) 0.7346(6) 0.43395(18) 0.0623(10) Uani d 1 . .
H H11B 0.466(3) 0.803(7) 0.470(2) 0.075 Uiso d 1 . .
H H11A 0.439(3) 0.628(7) 0.417(2) 0.075 Uiso d 1 . .
C C31 0.3970(2) 0.3293(6) 0.21696(17) 0.0411(8) Uani d 1 . .
C C32 0.3691(3) 0.3240(7) 0.14614(19) 0.0619(11) Uani d 1 . .
H H32 0.3909 0.4320 0.1236 0.074 Uiso calc 1 . .
C C33 0.3095(3) 0.1608(8) 0.1088(2) 0.0668(12) Uani d 1 . .
H H33 0.2907 0.1593 0.0612 0.080 Uiso calc 1 . .
C C34 0.2781(2) 0.0015(6) 0.1419(2) 0.0531(10) Uani d 1 . .
Cl Cl34 0.20074(7) -0.2014(2) 0.09434(6) 0.0773(4) Uani d 1 . .
C C35 0.3074(3) -0.0024(6) 0.2126(2) 0.0535(10) Uani d 1 . .
H H35 0.2874 -0.1146 0.2348 0.064 Uiso calc 1 . .
C C36 0.3663(2) 0.1615(6) 0.24951(19) 0.0475(9) Uani d 1 . .
H H36 0.3861 0.1600 0.2971 0.057 Uiso calc 1 . .
C C51 0.6726(2) 0.6900(5) 0.32626(16) 0.0397(8) Uani d 1 . .
C C52 0.6902(3) 0.4924(6) 0.36169(18) 0.0497(9) Uani d 1 . .
H H52 0.6404 0.4210 0.3698 0.060 Uiso calc 1 . .
C C53 0.7795(2) 0.3978(6) 0.38544(18) 0.0468(9) Uani d 1 . .
H H53 0.7896 0.2643 0.4090 0.056 Uiso calc 1 . .
C C54 0.8535(2) 0.5047(6) 0.37368(16) 0.0417(8) Uani d 1 . .
C C55 0.8367(3) 0.6981(6) 0.33696(17) 0.0457(9) Uani d 1 . .
H H55 0.8863 0.7672 0.3278 0.055 Uiso calc 1 . .
C C56 0.7476(3) 0.7905(6) 0.31355(17) 0.0436(8) Uani d 1 . .
H H56 0.7374 0.9219 0.2889 0.052 Uiso calc 1 . .
O O54 0.94624(17) 0.4330(4) 0.39776(13) 0.0540(7) Uani d 1 . .
C C57 0.9668(3) 0.2523(6) 0.4444(2) 0.0563(10) Uani d 1 . .
H H57A 0.9342 0.1209 0.4211 0.068 Uiso calc 1 . .
H H57B 0.9446 0.2847 0.4818 0.068 Uiso calc 1 . .
C C58 1.0686(3) 0.2143(6) 0.47095(19) 0.0526(9) Uani d 1 . .
C C59 1.1497(3) 0.1775(7) 0.4949(2) 0.0631(11) Uani d 1 . .
H H59 1.2145 0.1481 0.5141 0.076 Uiso calc 1 . .

loop_
_atom_site_aniso_label
_atom_site_aniso_U_11
_atom_site_aniso_U_22
_atom_site_aniso_U_33
_atom_site_aniso_U_12
_atom_site_aniso_U_13
_atom_site_aniso_U_23
N1 0.0464(16) 0.0399(16) 0.0436(16) -0.0078(14) 0.0237(13) -0.0016(13)
N2 0.0408(16) 0.0402(16) 0.0450(16) -0.0051(14) 0.0186(13) 0.0003(14)
C3 0.0390(19) 0.043(2) 0.0432(19) 0.0045(16) 0.0169(16) 0.0046(16)
C4 0.048(2) 0.050(2) 0.0420(19) 0.0046(18) 0.0192(17) 0.0044(17)
C5 0.052(2) 0.0373(19) 0.047(2) -0.0016(17) 0.0278(17) 0.0068(16)
C11 0.0413(19) 0.0395(19) 0.0426(19) 0.0000(16) 0.0181(16) 0.0028(16)
S11 0.0589(6) 0.0428(5) 0.0537(6) -0.0133(5) 0.0268(5) -0.0037(5)
N11 0.079(3) 0.068(2) 0.057(2) -0.0352(19) 0.044(2) -0.0192(18)
C31 0.0377(19) 0.0428(19) 0.0401(19) 0.0067(16) 0.0103(15) 0.0007(16)
C32 0.072(3) 0.066(3) 0.045(2) -0.010(2) 0.017(2) 0.001(2)
C33 0.073(3) 0.076(3) 0.044(2) -0.003(3) 0.013(2) -0.011(2)
C34 0.038(2) 0.055(2) 0.064(3) 0.0043(18) 0.0144(19) -0.016(2)
Cl34 0.0552(6) 0.0823(8) 0.0933(8) -0.0106(6) 0.0247(6) -0.0430(7)
C35 0.051(2) 0.047(2) 0.066(3) 0.0004(18) 0.025(2) -0.0029(19)
C36 0.050(2) 0.047(2) 0.046(2) 0.0060(18) 0.0171(17) 0.0010(18)
C51 0.047(2) 0.0379(19) 0.0382(18) -0.0054(16) 0.0199(16) 0.0000(15)
C52 0.049(2) 0.044(2) 0.063(2) -0.0090(18) 0.0285(19) 0.0071(18)
C53 0.049(2) 0.0379(19) 0.057(2) -0.0033(17) 0.0227(18) 0.0087(17)
C54 0.042(2) 0.046(2) 0.0390(18) -0.0056(17) 0.0177(16) -0.0067(16)
C55 0.048(2) 0.050(2) 0.047(2) -0.0132(18) 0.0275(17) 0.0027(18)
C56 0.055(2) 0.0383(19) 0.0429(19) -0.0081(17) 0.0241(17) 0.0071(16)
O54 0.0466(15) 0.0592(16) 0.0609(16) 0.0010(13) 0.0247(13) 0.0083(14)
C57 0.056(2) 0.056(2) 0.058(2) 0.0017(19) 0.022(2) -0.003(2)
C58 0.055(3) 0.056(2) 0.049(2) -0.001(2) 0.021(2) -0.0060(19)
C59 0.058(3) 0.078(3) 0.053(2) 0.002(2) 0.019(2) 0.001(2)

loop_
_atom_type_symbol
_atom_type_description
_atom_type_scat_dispersion_real
_atom_type_scat_dispersion_imag
_atom_type_scat_source
C C 0.0033 0.0016 'International Tables Vol C Tables 4.2.6.8 and 6.1.1.4'
H H 0.0000 0.0000 'International Tables Vol C Tables 4.2.6.8 and 6.1.1.4'
N N 0.0061 0.0033 'International Tables Vol C Tables 4.2.6.8 and 6.1.1.4'
O O 0.0106 0.0060 'International Tables Vol C Tables 4.2.6.8 and 6.1.1.4'
Cl Cl 0.1484 0.1585 'International Tables Vol C Tables 4.2.6.8 and 6.1.1.4'
S S 0.1246 0.1234 'International Tables Vol C Tables 4.2.6.8 and 6.1.1.4'

loop_
_geom_angle_atom_site_label_1
_geom_angle_atom_site_label_2
_geom_angle_atom_site_label_3
_geom_angle_site_symmetry_1
_geom_angle_site_symmetry_3
_geom_angle
_geom_angle_publ_flag
C11 N1 N2 . . 119.7(3) ?
C11 N1 C5 . . 128.1(3) ?
N2 N1 C5 . . 112.1(2) ?
C3 N2 N1 . . 108.1(3) ?
N2 C3 C31 . . 120.3(3) ?
N2 C3 C4 . . 113.1(3) ?
C31 C3 C4 . . 126.5(3) ?
C3 C4 C5 . . 102.2(3) ?
C3 C4 H4A . . 111.3 ?
C5 C4 H4A . . 111.3 ?
C3 C4 H4 . . 111.3 ?
C5 C4 H4 . . 111.3 ?
H4A C4 H4 . . 109.2 ?
N1 C5 C51 . . 112.2(3) ?
N1 C5 C4 . . 100.0(3) ?
C51 C5 C4 . . 112.1(3) ?
N1 C5 H5 . . 110.7 ?
C51 C5 H5 . . 110.7 ?
C4 C5 H5 . . 110.7 ?
N11 C11 N1 . . 115.8(3) ?
N11 C11 S11 . . 122.9(3) ?
N1 C11 S11 . . 121.3(2) ?
C11 N11 H11B . . 117(3) ?
C11 N11 H11A . . 118(3) ?
H11B N11 H11A . . 124(4) ?
C32 C31 C36 . . 118.4(3) ?
C32 C31 C3 . . 120.6(3) ?
C36 C31 C3 . . 121.0(3) ?
C33 C32 C31 . . 120.8(4) ?
C33 C32 H32 . . 119.6 ?
C31 C32 H32 . . 119.6 ?
C34 C33 C32 . . 119.6(4) ?
C34 C33 H33 . . 120.2 ?
C32 C33 H33 . . 120.2 ?
C33 C34 C35 . . 121.0(4) ?
C33 C34 Cl34 . . 119.5(3) ?
C35 C34 Cl34 . . 119.6(3) ?
C36 C35 C34 . . 119.1(4) ?
C36 C35 H35 . . 120.4 ?
C34 C35 H35 . . 120.4 ?
C35 C36 C31 . . 121.0(3) ?
C35 C36 H36 . . 119.5 ?
C31 C36 H36 . . 119.5 ?
C52 C51 C56 . . 117.8(3) ?
C52 C51 C5 . . 120.8(3) ?
C56 C51 C5 . . 121.3(3) ?
C53 C52 C51 . . 122.1(3) ?
C53 C52 H52 . . 119.0 ?
C51 C52 H52 . . 119.0 ?
C54 C53 C52 . . 118.9(3) ?
C54 C53 H53 . . 120.6 ?
C52 C53 H53 . . 120.6 ?
C55 C54 O54 . . 115.9(3) ?
C55 C54 C53 . . 119.9(3) ?
O54 C54 C53 . . 124.2(3) ?
C54 C55 C56 . . 120.7(3) ?
C54 C55 H55 . . 119.7 ?
C56 C55 H55 . . 119.7 ?
C55 C56 C51 . . 120.7(3) ?
C55 C56 H56 . . 119.7 ?
C51 C56 H56 . . 119.7 ?
C54 O54 C57 . . 116.2(3) ?
O54 C57 C58 . . 109.2(3) ?
O54 C57 H57A . . 109.8 ?
C58 C57 H57A . . 109.8 ?
O54 C57 H57B . . 109.8 ?
C58 C57 H57B . . 109.8 ?
H57A C57 H57B . . 108.3 ?
C59 C58 C57 . . 176.5(4) ?
C58 C59 H59 . . 180.0 ?

loop_
_geom_bond_atom_site_label_1
_geom_bond_atom_site_label_2
_geom_bond_site_symmetry_2
_geom_bond_distance
_geom_bond_publ_flag
N1 C11 . 1.350(4) ?
N1 N2 . 1.389(4) ?
N1 C5 . 1.481(4) ?
N2 C3 . 1.290(4) ?
C3 C31 . 1.456(5) ?
C3 C4 . 1.502(5) ?
C4 C5 . 1.539(5) ?
C4 H4A . 0.9700 ?
C4 H4 . 0.9700 ?
C5 C51 . 1.507(5) ?
C5 H5 . 0.9800 ?
C11 N11 . 1.323(4) ?
C11 S11 . 1.677(3) ?
N11 H11B . 0.87(4) ?
N11 H11A . 0.80(4) ?
C31 C32 . 1.385(5) ?
C31 C36 . 1.387(5) ?
C32 C33 . 1.376(6) ?
C32 H32 . 0.9300 ?
C33 C34 . 1.364(6) ?
C33 H33 . 0.9300 ?
C34 C35 . 1.380(5) ?
C34 Cl34 . 1.741(4) ?
C35 C36 . 1.372(5) ?
C35 H35 . 0.9300 ?
C36 H36 . 0.9300 ?
C51 C52 . 1.382(5) ?
C51 C56 . 1.385(4) ?
C52 C53 . 1.380(5) ?
C52 H52 . 0.9300 ?
C53 C54 . 1.380(4) ?
C53 H53 . 0.9300 ?
C54 C55 . 1.373(5) ?
C54 O54 . 1.375(4) ?
C55 C56 . 1.373(5) ?
C55 H55 . 0.9300 ?
C56 H56 . 0.9300 ?
O54 C57 . 1.423(4) ?
C57 C58 . 1.450(5) ?
C57 H57A . 0.9700 ?
C57 H57B . 0.9700 ?
C58 C59 . 1.164(5) ?
C59 H59 . 0.9300 ?

loop_
_geom_hbond_atom_site_label_D
_geom_hbond_atom_site_label_H
_geom_hbond_atom_site_label_A
_geom_hbond_site_symmetry_A
_geom_hbond_distance_DH
_geom_hbond_distance_HA
_geom_hbond_distance_DA
_geom_hbond_angle_DHA
_geom_hbond_publ_flag
N11 H11A N2 . 0.80(4) 2.23(4) 2.614(5) 110(4) no
N11 H11B S11 3_676 0.88(4) 2.63(4) 3.483(4) 164(4) no
C52 H52 S11 1_545 0.93 2.85 3.641(4) 144 no

loop_
_geom_torsion_atom_site_label_1
_geom_torsion_atom_site_label_2
_geom_torsion_atom_site_label_3
_geom_torsion_atom_site_label_4
_geom_torsion_site_symmetry_1
_geom_torsion_site_symmetry_2
_geom_torsion_site_symmetry_3
_geom_torsion_site_symmetry_4
_geom_torsion
_geom_torsion_publ_flag
C11 N1 N2 C3 . . . . 172.1(3) ?
C5 N1 N2 C3 . . . . -11.1(4) ?
N1 N2 C3 C31 . . . . 179.3(3) ?
N1 N2 C3 C4 . . . . -3.4(4) ?
N2 C3 C4 C5 . . . . 15.3(4) ?
C31 C3 C4 C5 . . . . -167.6(3) ?
C11 N1 C5 C51 . . . . 77.1(4) ?
N2 N1 C5 C51 . . . . -99.5(3) ?
C11 N1 C5 C4 . . . . -164.0(3) ?
N2 N1 C5 C4 . . . . 19.5(3) ?
C3 C4 C5 N1 . . . . -19.2(3) ?
C3 C4 C5 C51 . . . . 99.8(3) ?
N2 N1 C11 N11 . . . . 1.3(5) ?
C5 N1 C11 N11 . . . . -175.0(3) ?
N2 N1 C11 S11 . . . . -178.0(2) ?
C5 N1 C11 S11 . . . . 5.6(5) ?
N2 C3 C31 C32 . . . . 158.8(3) ?
C4 C3 C31 C32 . . . . -18.1(5) ?
N2 C3 C31 C36 . . . . -19.3(5) ?
C4 C3 C31 C36 . . . . 163.8(3) ?
C36 C31 C32 C33 . . . . 2.5(6) ?
C3 C31 C32 C33 . . . . -175.7(4) ?
C31 C32 C33 C34 . . . . -0.5(6) ?
C32 C33 C34 C35 . . . . -1.9(6) ?
C32 C33 C34 Cl34 . . . . 178.7(3) ?
C33 C34 C35 C36 . . . . 2.3(5) ?
Cl34 C34 C35 C36 . . . . -178.3(3) ?
C34 C35 C36 C31 . . . . -0.2(5) ?
C32 C31 C36 C35 . . . . -2.1(5) ?
C3 C31 C36 C35 . . . . 176.1(3) ?
N1 C5 C51 C52 . . . . 32.9(4) ?
C4 C5 C51 C52 . . . . -78.7(4) ?
N1 C5 C51 C56 . . . . -151.4(3) ?
C4 C5 C51 C56 . . . . 97.0(4) ?
C56 C51 C52 C53 . . . . 1.4(5) ?
C5 C51 C52 C53 . . . . 177.3(3) ?
C51 C52 C53 C54 . . . . 0.3(5) ?
C52 C53 C54 C55 . . . . -2.1(5) ?
C52 C53 C54 O54 . . . . 176.5(3) ?
O54 C54 C55 C56 . . . . -176.7(3) ?
C53 C54 C55 C56 . . . . 2.1(5) ?
C54 C55 C56 C51 . . . . -0.3(5) ?
C52 C51 C56 C55 . . . . -1.5(5) ?
C5 C51 C56 C55 . . . . -177.3(3) ?
C55 C54 O54 C57 . . . . 170.8(3) ?
C53 C54 O54 C57 . . . . -7.9(5) ?
C54 O54 C57 C58 . . . . -173.3(3) ?

_cod_database_fobs_code 2243283
